data_4320035
loop_
_publ_author_name
'Amanda C. Bean'
'Michael Ruf'
'Thomas E. Albrecht-Schmitt'

_publ_contact_author
;
Prof. Thomas E. Albrecht-Schmitt
179 Chemistry Building
Department of Chemistry
Auburn University, AL
36849
;
_publ_contact_author_email ' albreth@auburn.edu '
_publ_contact_author_fax ' 334 844 6959 '
_publ_contact_author_phone ' 334 844 6948 '
_publ_section_title
;
 Excision of Uranium Oxide Chains and Ribbons in the Novel One-Dimensional
 Uranyl Iodates K2[(UO2)3(IO3)4O2] and Ba[(UO2)2(IO3)2O2](H2O)
;
_journal_name_full 'Inorganic Chemistry'
_journal_page_first 3959
_journal_page_last 3963
_journal_paper_doi 10.1021/ic010342l
_journal_volume 40
_journal_year 2001
_chemical_compound_source 'original synthesis'
_chemical_formula_structural Ba[(UO2)2(IO3)2O2](H2O)
_chemical_formula_sum 'Ba H2 I2 O13 U2'
_chemical_formula_weight 1077.22
_chemical_name_systematic
;
  ?
;
_space_group_IT_number 14
_symmetry_cell_setting monoclinic
_symmetry_space_group_name_Hall '-P 2ybc'
_symmetry_space_group_name_H-M 'P 1 21/c 1'
_atom_sites_solution_hydrogens geom
_atom_sites_solution_primary direct
_atom_sites_solution_secondary difmap
_audit_creation_method SHELXL
_cell_angle_alpha 90.00
_cell_angle_beta 98.049(10)
_cell_angle_gamma 90.00
_cell_formula_units_Z 4
_cell_length_a 8.062(4)
_cell_length_b 6.940(3)
_cell_length_c 21.665(10)
_cell_measurement_reflns_used na
_cell_measurement_temperature 298(2)
_cell_measurement_theta_max 34.62
_cell_measurement_theta_min 10.81
_cell_volume 1200.2(10)
_computing_cell_refinement 'SMART, SAINT'
_computing_data_collection SMART
_computing_data_reduction SAINT
_computing_molecular_graphics 'SHELXP-93 (Sheldrick, 1993)'
_computing_publication_material 'SHELXCIF-93 (Sheldrick, 1993)'
_computing_structure_refinement 'SHELXL-93 (Sheldrick, 1993)'
_computing_structure_solution 'SHELXS-86 (Sheldrick, 1990)'
_diffrn_ambient_temperature 298(2)
_diffrn_measurement_device 'Bruker APEX'
_diffrn_measurement_method '0.3 wide w exposures'
_diffrn_radiation_monochromator graphite
_diffrn_radiation_source 'fine-focus sealed tube'
_diffrn_radiation_type MoK\a
_diffrn_radiation_wavelength 0.71073
_diffrn_reflns_av_R_equivalents 0.0764
_diffrn_reflns_av_sigmaI/netI 0.0851
_diffrn_reflns_limit_h_max 12
_diffrn_reflns_limit_h_min -12
_diffrn_reflns_limit_k_max 10
_diffrn_reflns_limit_k_min -10
_diffrn_reflns_limit_l_max 33
_diffrn_reflns_limit_l_min -34
_diffrn_reflns_number 13441
_diffrn_reflns_theta_max 34.62
_diffrn_reflns_theta_min 10.81
_diffrn_standards_decay_% 0
_diffrn_standards_interval_count na
_diffrn_standards_interval_time na
_diffrn_standards_number na
_exptl_absorpt_coefficient_mu 35.370
_exptl_absorpt_correction_T_max 0.5685
_exptl_absorpt_correction_T_min 0.0441
_exptl_absorpt_correction_type 'multiscan (SADABS)'
_exptl_crystal_colour golden
_exptl_crystal_density_diffrn 5.950
_exptl_crystal_density_meas ?
_exptl_crystal_density_method na
_exptl_crystal_description needle
_exptl_crystal_F_000 1800
_exptl_crystal_size_max 0.23
_exptl_crystal_size_mid 0.02
_exptl_crystal_size_min 0.02
_refine_diff_density_max 3.887
_refine_diff_density_min -5.250
_refine_diff_density_rms 0.624
_refine_ls_extinction_coef 0
_refine_ls_extinction_method none
_refine_ls_goodness_of_fit_all 1.112
_refine_ls_goodness_of_fit_obs 1.170
_refine_ls_hydrogen_treatment 'not included'
_refine_ls_matrix_type full
_refine_ls_number_parameters 163
_refine_ls_number_reflns 4518
_refine_ls_number_restraints 12
_refine_ls_restrained_S_all 1.129
_refine_ls_restrained_S_obs 1.169
_refine_ls_R_factor_all 0.0788
_refine_ls_R_factor_obs 0.0591
_refine_ls_shift/esd_max -0.010
_refine_ls_shift/esd_mean 0.001
_refine_ls_structure_factor_coef Fsqd
_refine_ls_weighting_details 'w=1/[\s^2^(Fo^2^)+(0.0312P)^2^+12.0344P] where P=(Fo^2^+2Fc^2^)/3'
_refine_ls_weighting_scheme calc
_refine_ls_wR_factor_all 0.1118
_refine_ls_wR_factor_obs 0.1040
_reflns_number_observed 3662
_reflns_number_total 4524
_reflns_observed_criterion >2sigma(I)
_cod_data_source_file ic010342l_2.cif
_cod_data_source_block r22ca
_cod_depositor_comments
;
The following automatic conversions were performed:

'_symmetry_cell_setting' value 'Monoclinic' changed to 'monoclinic'
according to the built-in table from CIF Core dictionary named
'cif_core.dic' version 2.4.1 from 2010-06-29.

Automatic conversion script
Id: cif_fix_values 1646 2011-03-28 12:23:43Z adriana 

The following automatic conversions were performed:

'_exptl_crystal_density_meas' value 'nm' was changed to '?' - the
value is perceived as not measured.

Automatic conversion script
Id: cif_fix_values 3008 2015-01-20 13:52:24Z robertas 

The following automatic conversions were performed:

'_refine_ls_weighting_scheme' value 'calc
w=1/[\s^2^(Fo^2^)+(0.0312P)^2^+12.0344P] where P=(Fo^2^+2Fc^2^)/3'
was changed to 'calc'. New tag '_refine_ls_weighting_details' was
created. The value of the new tag was set to
'w=1/[\s^2^(Fo^2^)+(0.0312P)^2^+12.0344P] where P=(Fo^2^+2Fc^2^)/3'.

Automatic conversion script
Id: cif_fix_values 3143 2015-03-26 13:38:13Z robertas 
;
_cod_original_cell_volume 1200.2(9)
_cod_original_formula_sum 'H2 Ba I2 O13 U2'
_cod_database_code 4320035

loop_
_symmetry_equiv_pos_as_xyz
'x, y, z'
'-x, y+1/2, -z+1/2'
'-x, -y, -z'
'x, -y-1/2, z-1/2'

loop_
_atom_site_aniso_label
_atom_site_aniso_U_11
_atom_site_aniso_U_22
_atom_site_aniso_U_33
_atom_site_aniso_U_23
_atom_site_aniso_U_13
_atom_site_aniso_U_12
Ba1 0.0130(3) 0.0102(3) 0.0093(3) 0.0012(2) 0.0021(2) 0.0008(2)
U1 0.0120(2) 0.0035(2) 0.0051(2) 0.00001(14) 0.00253(13) -0.00177(13)
U2 0.0137(2) 0.0022(2) 0.0067(2) 0.00011(14) 0.00256(13) 0.00047(13)
I1 0.0126(3) 0.0060(3) 0.0058(3) -0.0004(2) 0.0028(2) -0.0005(2)
I2 0.0152(3) 0.0052(3) 0.0056(3) 0.0003(3) 0.0052(2) 0.0016(2)
O1 0.021(4) 0.012(4) 0.011(4) -0.004(3) 0.014(3) -0.008(3)
O2 0.018(3) 0.004(3) 0.020(4) 0.006(3) 0.005(3) 0.000(3)
O3 0.024(4) 0.016(4) 0.011(4) 0.001(4) -0.008(3) 0.001(4)
O4 0.025(4) 0.007(4) 0.013(4) 0.002(3) 0.009(4) -0.001(3)
O5 0.040(6) 0.007(4) 0.017(5) 0.001(4) 0.013(4) 0.001(4)
O6 0.013(4) 0.030(5) 0.024(5) -0.003(5) 0.001(4) 0.010(4)
O7 0.016(4) 0.014(4) 0.005(4) -0.002(3) -0.001(3) 0.002(3)
O8 0.020(4) 0.035(6) 0.016(5) 0.006(5) 0.008(4) -0.009(4)
O9 0.027(5) 0.000(3) 0.023(5) 0.000(3) 0.011(4) 0.003(3)
O10 0.024(5) 0.013(4) 0.023(5) 0.005(4) -0.001(4) -0.002(4)
O11 0.023(5) 0.013(4) 0.012(4) -0.001(4) -0.001(4) 0.001(3)
O12 0.016(3) 0.003(3) 0.009(3) -0.005(3) 0.003(3) 0.000(2)
O13 0.031(7) 0.135(19) 0.047(10) -0.071(12) -0.005(6) 0.019(9)

loop_
_atom_site_label
_atom_site_type_symbol
_atom_site_fract_x
_atom_site_fract_y
_atom_site_fract_z
_atom_site_U_iso_or_equiv
_atom_site_thermal_displace_type
_atom_site_occupancy
_atom_site_calc_flag
_atom_site_refinement_flags
_atom_site_disorder_group
Ba1 Ba 0.86277(9) 0.12556(11) 0.86356(4) 0.01080(14) Uani 1 d . .
U1 U 0.39768(5) 0.32760(6) 0.87611(2) 0.00674(9) Uani 1 d . .
U2 U 0.51969(5) 0.30136(6) 0.71880(2) 0.00743(10) Uani 1 d . .
I1 I 0.16381(9) 0.32383(10) 1.02690(3) 0.00796(13) Uani 1 d . .
I2 I 0.30467(9) 0.82780(10) 0.94849(3) 0.00830(13) Uani 1 d . .
O1 O 0.3057(12) 0.4146(13) 0.9761(5) 0.014(2) Uani 1 d . .
O2 O 0.2188(12) 0.0762(12) 1.0332(5) 0.014(2) Uani 1 d U .
O3 O -0.0256(13) 0.3159(15) 0.9722(5) 0.018(2) Uani 1 d . .
O4 O 0.3894(12) 0.6900(13) 0.8892(5) 0.015(2) Uani 1 d . .
O5 O 0.4120(14) 1.0460(14) 0.9334(5) 0.021(2) Uani 1 d . .
O6 O 0.0991(12) 0.8600(17) 0.9092(6) 0.022(2) Uani 1 d . .
O7 O 0.6180(11) 0.3563(13) 0.9073(4) 0.012(2) Uani 1 d . .
O8 O 0.1782(13) 0.2939(18) 0.8507(5) 0.023(2) Uani 1 d . .
O9 O 0.4802(12) 0.1180(12) 0.8089(5) 0.016(2) Uani 1 d . .
O10 O 0.7336(13) 0.3313(15) 0.7578(5) 0.020(2) Uani 1 d . .
O11 O 0.3064(13) 0.2777(14) 0.6770(5) 0.017(2) Uani 1 d . .
O12 O 0.5735(11) -0.0139(12) 0.7071(4) 0.0091(15) Uani 1 d U .
O13 O 0.9761(18) 0.0100(39) 0.7598(9) 0.072(7) Uani 1 d . .

loop_
_atom_type_symbol
_atom_type_description
_atom_type_scat_dispersion_real
_atom_type_scat_dispersion_imag
_atom_type_scat_source
O O 0.0106 0.0060 'International Tables Vol C Tables 4.2.6.8 and 6.1.1.4'
I I -0.4742 1.8119 'International Tables Vol C Tables 4.2.6.8 and 6.1.1.4'
Ba Ba -0.3244 2.2819 'International Tables Vol C Tables 4.2.6.8 and 6.1.1.4'
U U -9.6767 9.6646 'International Tables Vol C Tables 4.2.6.8 and 6.1.1.4'

loop_
_geom_angle_atom_site_label_1
_geom_angle_atom_site_label_2
_geom_angle_atom_site_label_3
_geom_angle
_geom_angle_site_symmetry_1
_geom_angle_site_symmetry_3
_geom_angle_publ_flag
O13 Ba1 O6 78.4(6) . 1_645 ?
O13 Ba1 O3 139.4(4) . 1_655 ?
O6 Ba1 O3 83.4(3) 1_645 1_655 ?
O13 Ba1 O10 65.9(6) . . ?
O6 Ba1 O10 143.8(3) 1_645 . ?
O3 Ba1 O10 120.1(3) 1_655 . ?
O13 Ba1 O2 132.1(7) . 3_657 ?
O6 Ba1 O2 66.6(3) 1_645 3_657 ?
O3 Ba1 O2 68.9(3) 1_655 3_657 ?
O10 Ba1 O2 144.6(3) . 3_657 ?
O13 Ba1 O7 142.8(5) . . ?
O6 Ba1 O7 138.5(3) 1_645 . ?
O3 Ba1 O7 66.2(3) 1_655 . ?
O10 Ba1 O7 77.6(3) . . ?
O2 Ba1 O7 76.1(3) 3_657 . ?
O13 Ba1 O8 68.0(5) . 1_655 ?
O6 Ba1 O8 74.1(4) 1_645 1_655 ?
O3 Ba1 O8 72.3(3) 1_655 1_655 ?
O10 Ba1 O8 86.9(3) . 1_655 ?
O2 Ba1 O8 126.7(3) 3_657 1_655 ?
O7 Ba1 O8 118.6(3) . 1_655 ?
O13 Ba1 O11 72.0(6) . 2_646 ?
O6 Ba1 O11 79.6(3) 1_645 2_646 ?
O3 Ba1 O11 139.4(3) 1_655 2_646 ?
O10 Ba1 O11 94.2(3) . 2_646 ?
O2 Ba1 O11 70.5(3) 3_657 2_646 ?
O7 Ba1 O11 105.0(3) . 2_646 ?
O8 Ba1 O11 135.5(3) 1_655 2_646 ?
O13 Ba1 O9 96.4(4) . . ?
O6 Ba1 O9 136.2(3) 1_645 . ?
O3 Ba1 O9 121.2(3) 1_655 . ?
O10 Ba1 O9 57.5(3) . . ?
O2 Ba1 O9 88.0(3) 3_657 . ?
O7 Ba1 O9 55.8(2) . . ?
O8 Ba1 O9 144.3(3) 1_655 . ?
O11 Ba1 O9 57.9(3) 2_646 . ?
O13 Ba1 I1 108.9(6) . 3_657 ?
O6 Ba1 I1 48.9(2) 1_645 3_657 ?
O3 Ba1 I1 84.5(2) 1_655 3_657 ?
O10 Ba1 I1 149.1(2) . 3_657 ?
O2 Ba1 I1 23.5(2) 3_657 3_657 ?
O7 Ba1 I1 98.5(2) . 3_657 ?
O8 Ba1 I1 120.5(2) 1_655 3_657 ?
O11 Ba1 I1 56.7(2) 2_646 3_657 ?
O9 Ba1 I1 94.6(2) . 3_657 ?
O13 Ba1 U2 77.9(4) . 2_646 ?
O6 Ba1 U2 103.6(3) 1_645 2_646 ?
O3 Ba1 U2 142.1(2) 1_655 2_646 ?
O10 Ba1 U2 75.3(2) . 2_646 ?
O2 Ba1 U2 79.8(2) 3_657 2_646 ?
O7 Ba1 U2 86.4(2) . 2_646 ?
O8 Ba1 U2 145.6(2) 1_655 2_646 ?
O11 Ba1 U2 24.0(2) 2_646 2_646 ?
O9 Ba1 U2 34.3(2) . 2_646 ?
I1 Ba1 U2 73.86(3) 3_657 2_646 ?
O13 Ba1 U1 126.2(4) . . ?
O6 Ba1 U1 144.5(2) 1_645 . ?
O3 Ba1 U1 88.4(2) 1_655 . ?
O10 Ba1 U1 68.5(2) . . ?
O2 Ba1 U1 78.2(2) 3_657 . ?
O7 Ba1 U1 22.8(2) . . ?
O8 Ba1 U1 135.5(3) 1_655 . ?
O11 Ba1 U1 84.6(2) 2_646 . ?
O9 Ba1 U1 33.1(2) . . ?
I1 Ba1 U1 96.01(3) 3_657 . ?
U2 Ba1 U1 64.17(3) 2_646 . ?
O8 U1 O7 176.0(4) . . ?
O8 U1 O12 91.6(4) . 2_656 ?
O7 U1 O12 92.3(4) . 2_656 ?
O8 U1 O9 95.0(5) . . ?
O7 U1 O9 87.1(4) . . ?
O12 U1 O9 73.1(3) 2_656 . ?
O8 U1 O5 91.6(5) . 1_545 ?
O7 U1 O5 85.4(4) . 1_545 ?
O12 U1 O5 151.6(3) 2_656 1_545 ?
O9 U1 O5 78.5(4) . 1_545 ?
O8 U1 O1 84.0(4) . . ?
O7 U1 O1 92.6(4) . . ?
O12 U1 O1 133.9(3) 2_656 . ?
O9 U1 O1 153.0(3) . . ?
O5 U1 O1 74.5(3) 1_545 . ?
O8 U1 O4 97.1(5) . . ?
O7 U1 O4 83.7(4) . . ?
O12 U1 O4 66.1(3) 2_656 . ?
O9 U1 O4 137.5(3) . . ?
O5 U1 O4 141.3(4) 1_545 . ?
O1 U1 O4 69.0(3) . . ?
O8 U1 U2 95.2(4) . . ?
O7 U1 U2 88.6(3) . . ?
O12 U1 U2 34.5(2) 2_656 . ?
O9 U1 U2 38.6(3) . . ?
O5 U1 U2 117.1(3) 1_545 . ?
O1 U1 U2 168.3(2) . . ?
O4 U1 U2 99.6(2) . . ?
O8 U1 U2 100.3(4) . 2_656 ?
O7 U1 U2 82.9(3) . 2_656 ?
O12 U1 U2 25.9(2) 2_656 2_656 ?
O9 U1 U2 96.6(2) . 2_656 ?
O5 U1 U2 167.6(3) 1_545 2_656 ?
O1 U1 U2 110.2(2) . 2_656 ?
O4 U1 U2 41.2(2) . 2_656 ?
U2 U1 U2 58.48(2) . 2_656 ?
O8 U1 Ba1 144.9(4) . . ?
O7 U1 Ba1 36.7(3) . . ?
O12 U1 Ba1 84.9(2) 2_656 . ?
O9 U1 Ba1 50.6(3) . . ?
O5 U1 Ba1 76.5(3) 1_545 . ?
O1 U1 Ba1 122.7(2) . . ?
O4 U1 Ba1 113.0(2) . . ?
U2 U1 Ba1 63.30(2) . . ?
U2 U1 Ba1 91.59(2) 2_656 . ?
O10 U2 O11 177.7(5) . . ?
O10 U2 O12 88.7(4) . . ?
O11 U2 O12 92.3(4) . . ?
O10 U2 O12 89.6(4) . 2_656 ?
O11 U2 O12 91.1(4) . 2_656 ?
O12 U2 O12 135.9(2) . 2_656 ?
O10 U2 O9 88.7(4) . 2_656 ?
O11 U2 O9 89.5(4) . 2_656 ?
O12 U2 O9 154.2(3) . 2_656 ?
O12 U2 O9 69.7(3) 2_656 2_656 ?
O10 U2 O9 84.7(4) . . ?
O11 U2 O9 97.6(4) . . ?
O12 U2 O9 67.9(3) . . ?
O12 U2 O9 68.1(3) 2_656 . ?
O9 U2 O9 137.2(3) 2_656 . ?
O10 U2 O4 94.7(4) . 2_646 ?
O11 U2 O4 83.9(4) . 2_646 ?
O12 U2 O4 62.5(3) . 2_646 ?
O12 U2 O4 161.3(3) 2_656 2_646 ?
O9 U2 O4 92.2(3) 2_656 2_646 ?
O9 U2 O4 130.4(3) . 2_646 ?
O10 U2 U1 85.6(4) . . ?
O11 U2 U1 96.2(3) . . ?
O12 U2 U1 103.4(2) . . ?
O12 U2 U1 32.6(2) 2_656 . ?
O9 U2 U1 101.9(3) 2_656 . ?
O9 U2 U1 35.5(2) . . ?
O4 U2 U1 165.9(2) 2_646 . ?
O10 U2 U2 81.4(3) . 2_656 ?
O11 U2 U2 98.0(3) . 2_656 ?
O12 U2 U2 165.0(2) . 2_656 ?
O12 U2 U2 33.7(2) 2_656 2_656 ?
O9 U2 U2 37.5(3) 2_656 2_656 ?
O9 U2 U2 99.8(2) . 2_656 ?
O4 U2 U2 129.2(2) 2_646 2_656 ?
U1 U2 U2 64.78(2) . 2_656 ?
O10 U2 U2 93.5(3) . 2_646 ?
O11 U2 U2 88.5(3) . 2_646 ?
O12 U2 U2 33.8(2) . 2_646 ?
O12 U2 U2 102.4(2) 2_656 2_646 ?
O9 U2 U2 171.8(2) 2_656 2_646 ?
O9 U2 U2 35.5(2) . 2_646 ?
O4 U2 U2 95.5(2) 2_646 2_646 ?
U1 U2 U2 70.45(2) . 2_646 ?
U2 U2 U2 135.17(3) 2_656 2_646 ?
O10 U2 U1 96.8(4) . 2_646 ?
O11 U2 U1 83.4(3) . 2_646 ?
O12 U2 U1 24.7(2) . 2_646 ?
O12 U2 U1 158.4(2) 2_656 2_646 ?
O9 U2 U1 130.8(3) 2_656 2_646 ?
O9 U2 U1 91.9(2) . 2_646 ?
O4 U2 U1 38.8(2) 2_646 2_646 ?
U1 U2 U1 127.19(2) . 2_646 ?
U2 U2 U1 167.87(2) 2_656 2_646 ?
U2 U2 U1 56.74(3) 2_646 2_646 ?
O10 U2 Ba1 139.3(3) . 2_656 ?
O11 U2 Ba1 39.2(3) . 2_656 ?
O12 U2 Ba1 129.9(2) . 2_656 ?
O12 U2 Ba1 71.8(2) 2_656 2_656 ?
O9 U2 Ba1 51.1(3) 2_656 2_656 ?
O9 U2 Ba1 118.6(2) . 2_656 ?
O4 U2 Ba1 93.5(2) 2_646 2_656 ?
U1 U2 Ba1 95.47(3) . 2_656 ?
U2 U2 Ba1 62.93(2) 2_656 2_656 ?
U2 U2 Ba1 125.31(3) 2_646 2_656 ?
U1 U2 Ba1 113.92(3) 2_646 2_656 ?
O2 I1 O3 101.6(5) . . ?
O2 I1 O1 102.2(4) . . ?
O3 I1 O1 99.2(5) . . ?
O2 I1 Ba1 38.9(3) . 3_657 ?
O3 I1 Ba1 105.1(3) . 3_657 ?
O1 I1 Ba1 137.3(3) . 3_657 ?
O6 I2 O5 104.4(6) . . ?
O6 I2 O4 98.5(5) . . ?
O5 I2 O4 94.4(4) . . ?
I1 O1 U1 138.1(5) . . ?
I1 O2 Ba1 117.5(5) . 3_657 ?
I1 O3 Ba1 136.7(5) . 1_455 ?
I2 O4 U1 128.5(4) . . ?
I2 O4 U2 130.4(4) . 2_656 ?
U1 O4 U2 100.1(3) . 2_656 ?
I2 O5 U1 145.3(7) . 1_565 ?
I2 O6 Ba1 144.9(6) . 1_465 ?
U1 O7 Ba1 120.5(4) . . ?
U1 O8 Ba1 151.7(6) . 1_455 ?
U1 O9 U2 144.5(5) . 2_646 ?
U1 O9 U2 105.8(3) . . ?
U2 O9 U2 107.1(4) 2_646 . ?
U1 O9 Ba1 96.3(4) . . ?
U2 O9 Ba1 94.5(3) 2_646 . ?
U2 O9 Ba1 93.6(3) . . ?
U2 O10 Ba1 123.0(5) . . ?
U2 O11 Ba1 116.8(4) . 2_656 ?
U1 O12 U2 129.5(4) 2_646 . ?
U1 O12 U2 113.0(4) 2_646 2_646 ?
U2 O12 U2 112.5(4) . 2_646 ?

loop_
_geom_bond_atom_site_label_1
_geom_bond_atom_site_label_2
_geom_bond_distance
_geom_bond_site_symmetry_2
_geom_bond_publ_flag
Ba1 O13 2.66(2) . ?
Ba1 O6 2.735(10) 1_645 ?
Ba1 O3 2.739(10) 1_655 ?
Ba1 O10 2.776(11) . ?
Ba1 O2 2.794(10) 3_657 ?
Ba1 O7 2.807(9) . ?
Ba1 O8 2.848(10) 1_655 ?
Ba1 O11 2.851(10) 2_646 ?
Ba1 O9 3.146(10) . ?
Ba1 I1 3.943(2) 3_657 ?
Ba1 U2 4.0266(15) 2_646 ?
Ba1 U1 4.048(2) . ?
U1 O8 1.793(11) . ?
U1 O7 1.821(9) . ?
U1 O12 2.153(8) 2_656 ?
U1 O9 2.225(9) . ?
U1 O5 2.309(10) 1_545 ?
U1 O1 2.461(9) . ?
U1 O4 2.533(9) . ?
U1 U2 3.682(2) . ?
U1 U2 3.9832(14) 2_656 ?
U2 O10 1.823(10) . ?
U2 O11 1.835(10) . ?
U2 O12 2.252(8) . ?
U2 O12 2.263(9) 2_656 ?
U2 O9 2.278(9) 2_656 ?
U2 O9 2.389(10) . ?
U2 O4 2.663(9) 2_646 ?
U2 U2 3.7535(15) 2_656 ?
U2 U2 3.7535(15) 2_646 ?
U2 U1 3.9832(14) 2_646 ?
U2 Ba1 4.0266(15) 2_656 ?
I1 O2 1.775(9) . ?
I1 O3 1.798(10) . ?
I1 O1 1.808(9) . ?
I1 Ba1 3.943(2) 3_657 ?
I2 O6 1.768(10) . ?
I2 O5 1.797(10) . ?
I2 O4 1.810(10) . ?
O2 Ba1 2.794(10) 3_657 ?
O3 Ba1 2.739(10) 1_455 ?
O4 U2 2.663(9) 2_656 ?
O5 U1 2.309(10) 1_565 ?
O6 Ba1 2.735(10) 1_465 ?
O8 Ba1 2.848(10) 1_455 ?
O9 U2 2.278(9) 2_646 ?
O11 Ba1 2.851(10) 2_656 ?
O12 U1 2.153(8) 2_646 ?
O12 U2 2.263(9) 2_646 ?
